data_7131676
loop_
_publ_author_name
'Hashimoto, Taito'
'Oketani, Ryusei'
'Inoue, Asato'
'Okubo, Kohei'
'Oka, Kouki'
'Tohnai, Norimitsu'
'Kamiya, Kazuhide'
'Nakanishi, Shuji'
'Hisaki, Ichiro'

_publ_section_title
;
 Statically and dynamically flexible hydrogen-bonded frameworks based on
 4,5,9,10-tetrakis(4-carboxyphenyl)pyrene.
;
_journal_issue 47
_journal_name_full 'Chemical communications (Cambridge, England)'
_journal_page_first 7224
_journal_page_last 7227
_journal_paper_doi 10.1039/d3cc01877f
_journal_volume 59
_journal_year 2023
_chemical_formula_moiety 'C44 H26 O8'
_chemical_formula_sum 'C44 H26 O8'
_chemical_formula_weight 682.65
_chemical_name_systematic CP-Py-1-TCB
_space_group_crystal_system monoclinic
_space_group_IT_number 14
_space_group_name_Hall '-P 2ybc'
_space_group_name_H-M_alt 'P 1 21/c 1'
_atom_sites_solution_hydrogens geom
_atom_sites_solution_primary dual
_audit_creation_date 2022-10-06
_audit_creation_method
;
Olex2 1.5
(compiled 2022.04.07 svn.rca3783a0 for OlexSys, GUI svn.r6498)
;
_audit_update_record
;
2023-04-12 deposited with the CCDC.	2023-05-18 downloaded from the CCDC.
;
_cell_angle_alpha 90
_cell_angle_beta 93.044(4)
_cell_angle_gamma 90
_cell_formula_units_Z 2
_cell_length_a 6.7428(3)
_cell_length_b 15.8023(9)
_cell_length_c 27.6306(12)
_cell_measurement_reflns_used 9361
_cell_measurement_temperature 113
_cell_measurement_theta_max 29.7890
_cell_measurement_theta_min 2.5650
_cell_volume 2939.9(2)
_computing_cell_refinement 'CrysAlisPro 1.171.41.95a (Rigaku OD, 2021)'
_computing_data_collection 'CrysAlisPro 1.171.41.95a (Rigaku OD, 2021)'
_computing_data_reduction 'CrysAlisPro 1.171.41.95a (Rigaku OD, 2021)'
_computing_molecular_graphics 'Olex2 1.5 (Dolomanov et al., 2009)'
_computing_publication_material 'Olex2 1.5 (Dolomanov et al., 2009)'
_computing_structure_refinement 'SHELXL 2018/3 (Sheldrick, 2015)'
_computing_structure_solution 'SHELXT  (Sheldrick, 2015)'
_diffrn_ambient_temperature 113
_diffrn_detector 'Hybrid Pixel Array Detector'
_diffrn_detector_area_resol_mean 5.8140
_diffrn_measured_fraction_theta_full 0.998
_diffrn_measured_fraction_theta_max 0.898
_diffrn_measurement_details
;
List of Runs (angles in degrees, time in seconds):

  # Type    Start    End  Width  t~exp~   \w     \q     \k     \f   Frames
#--------------------------------------------------------------------------
  1  \w   -102.00  78.00   0.25    5.00    --  -12.00  45.00  51.00  720
  2  \w   -102.00  78.00   0.25    5.00    --  -12.00  45.00 157.00  720
  3  \w    -74.25 -29.25   0.25    5.00    --  -12.00  45.00 300.00  180
;
_diffrn_measurement_device 'abstract diffractometer'
_diffrn_measurement_device_type 'dtrek-CrysAlisPro-abstract goniometer imported rigaku-d*trek images'
_diffrn_measurement_method '\w scans'
_diffrn_orient_matrix_type 'CrysAlisPro convention (1999,Acta A55,543-557)'
_diffrn_orient_matrix_UB_11 0.0003619000
_diffrn_orient_matrix_UB_12 -0.0405036000
_diffrn_orient_matrix_UB_13 0.0110949000
_diffrn_orient_matrix_UB_21 0.1051697000
_diffrn_orient_matrix_UB_22 0.0010902000
_diffrn_orient_matrix_UB_23 0.0024281000
_diffrn_orient_matrix_UB_31 -0.0050368000
_diffrn_orient_matrix_UB_32 0.0193584000
_diffrn_orient_matrix_UB_33 0.0230661000
_diffrn_radiation_monochromator graphite
_diffrn_radiation_probe x-ray
_diffrn_radiation_type 'Mo K\a'
_diffrn_radiation_wavelength 0.71073
_diffrn_reflns_av_R_equivalents 0.0299
_diffrn_reflns_av_unetI/netI 0.0388
_diffrn_reflns_Laue_measured_fraction_full 0.998
_diffrn_reflns_Laue_measured_fraction_max 0.898
_diffrn_reflns_limit_h_max 9
_diffrn_reflns_limit_h_min -9
_diffrn_reflns_limit_k_max 22
_diffrn_reflns_limit_k_min -20
_diffrn_reflns_limit_l_max 38
_diffrn_reflns_limit_l_min -38
_diffrn_reflns_number 30394
_diffrn_reflns_point_group_measured_fraction_full 0.998
_diffrn_reflns_point_group_measured_fraction_max 0.898
_diffrn_reflns_theta_full 25.242
_diffrn_reflns_theta_max 29.871
_diffrn_reflns_theta_min 2.562
_diffrn_source 'fine-focus sealed X-ray tube'
_diffrn_source_type 'Enhance (Mo) X-ray Source'
_exptl_absorpt_coefficient_mu 0.053
_exptl_absorpt_correction_T_max 1.00000
_exptl_absorpt_correction_T_min 0.83611
_exptl_absorpt_correction_type multi-scan
_exptl_absorpt_process_details
;
CrysAlisPro 1.171.41.95a (Rigaku Oxford Diffraction, 2021)
Empirical absorption correction using spherical harmonics,
implemented in SCALE3 ABSPACK scaling algorithm.
;
_exptl_crystal_colour colourless
_exptl_crystal_colour_primary colourless
_exptl_crystal_density_diffrn 0.771
_exptl_crystal_description plate
_exptl_crystal_F_000 708
_exptl_crystal_recrystallization_method 'Re-crystallisation from solvent: DMF, 1,2,4-trichlorobenzene'
_exptl_crystal_size_max 0.29
_exptl_crystal_size_mid 0.155
_exptl_crystal_size_min 0.074
_refine_diff_density_max 0.640
_refine_diff_density_min -0.496
_refine_diff_density_rms 0.084
_refine_ls_extinction_method none
_refine_ls_goodness_of_fit_ref 1.044
_refine_ls_hydrogen_treatment constr
_refine_ls_matrix_type full
_refine_ls_number_parameters 235
_refine_ls_number_reflns 7603
_refine_ls_number_restraints 0
_refine_ls_restrained_S_all 1.044
_refine_ls_R_factor_all 0.1261
_refine_ls_R_factor_gt 0.0957
_refine_ls_shift/su_max 0.000
_refine_ls_shift/su_mean 0.000
_refine_ls_structure_factor_coef Fsqd
_refine_ls_weighting_details 'w=1/[\s^2^(Fo^2^)+(0.1805P)^2^+2.6401P] where P=(Fo^2^+2Fc^2^)/3'
_refine_ls_weighting_scheme calc
_refine_ls_wR_factor_gt 0.3012
_refine_ls_wR_factor_ref 0.3294
_reflns_Friedel_coverage 0.000
_reflns_number_gt 4789
_reflns_number_total 7603
_reflns_threshold_expression 'I > 2\s(I)'
_cod_data_source_file d3cc01877f2.cif
_cod_data_source_block CP-Py-1-TCB
_cod_depositor_comments 'Adding full bibliography for 7131672--7131678.cif.'
_cod_database_code 7131676
_shelx_shelxl_version_number 2018/3
_chemical_oxdiff_formula 'C11 H10 N O'
_shelx_space_group_comment
;
The symmetry employed for this shelxl refinement is uniquely defined
by the following loop, which should always be used as a source of
symmetry information in preference to the above space-group names.
They are only intended as comments.
;
_olex2_refinement_description
;
1. Fixed Uiso
 At 1.2 times of:
  All C(H) groups
 At 1.5 times of:
  All O(H) groups
2.a Aromatic/amide H refined with riding coordinates:
 C3(H3), C1(H1), C11(H11), C2(H2A), C10(H10), C17(H17), C14(H14), C18(H18),
 C20(H20), C21(H21), C13(H13)
2.b Tetrahedral OH refined with riding coordinates:
 O4(H4), O2(H2)
;
_platon_squeeze_void_probe_radius 1.20
_olex2_submission_original_sample_id CP-Py-TCB-Form2
_olex2_submission_special_instructions 'No special instructions were received'
_oxdiff_exptl_absorpt_empirical_details
;
Empirical correction (ABSPACK) includes:
- Absorption correction using spherical harmonics
- Frame scaling
- Detector area scaling
;
_oxdiff_exptl_absorpt_empirical_full_max 1.268
_oxdiff_exptl_absorpt_empirical_full_min 0.832

loop_
_space_group_symop_operation_xyz
'x, y, z'
'-x, y+1/2, -z+1/2'
'-x, -y, -z'
'x, -y-1/2, z-1/2'

loop_
_atom_site_label
_atom_site_type_symbol
_atom_site_fract_x
_atom_site_fract_y
_atom_site_fract_z
_atom_site_U_iso_or_equiv
_atom_site_adp_type
_atom_site_occupancy
_atom_site_site_symmetry_order
_atom_site_calc_flag
_atom_site_refinement_flags_posn
_atom_site_refinement_flags_adp
_atom_site_refinement_flags_occupancy
_atom_site_disorder_assembly
_atom_site_disorder_group
O4 O -0.0125(3) 0.72455(19) 0.31879(9) 0.0637(7) Uani 1 1 d . . . . .
H4 H -0.082045 0.744913 0.295503 0.096 Uiso 1 1 calc R U . . .
O1 O 0.2559(3) 0.2900(2) 0.24920(8) 0.0643(8) Uani 1 1 d . . . . .
O2 O 0.0200(3) 0.3006(2) 0.30035(9) 0.0760(9) Uani 1 1 d . . . . .
H2 H -0.046843 0.279066 0.276975 0.114 Uiso 1 1 calc R U . . .
C8 C 1.0056(3) 0.45491(16) 0.49816(8) 0.0252(5) Uani 1 1 d . . . . .
O3 O 0.2231(3) 0.7438(2) 0.26801(10) 0.0912(12) Uani 1 1 d . . . . .
C7 C 1.1467(3) 0.40933(16) 0.52822(8) 0.0270(5) Uani 1 1 d . . . . .
C4 C 0.8749(3) 0.41028(16) 0.46507(8) 0.0275(5) Uani 1 1 d . . . . .
C9 C 0.5976(4) 0.41346(17) 0.39874(9) 0.0307(5) Uani 1 1 d . . . . .
C16 C 0.5777(3) 0.59222(16) 0.40572(8) 0.0293(5) Uani 1 1 d . . . . .
C3 C 0.8864(4) 0.32244(17) 0.46284(9) 0.0335(6) Uani 1 1 d . . . . .
H3 H 0.799318 0.292322 0.440860 0.040 Uiso 1 1 calc R U . . .
C5 C 0.7318(3) 0.45789(17) 0.43500(8) 0.0269(5) Uani 1 1 d . . . . .
C6 C 0.7218(3) 0.54496(16) 0.43830(8) 0.0273(5) Uani 1 1 d . . . . .
C1 C 1.1530(4) 0.32138(18) 0.52455(9) 0.0359(6) Uani 1 1 d . . . . .
H1 H 1.247028 0.290490 0.544351 0.043 Uiso 1 1 calc R U . . .
C19 C 0.3073(4) 0.6749(2) 0.34181(10) 0.0429(7) Uani 1 1 d . . . . .
C11 C 0.5326(4) 0.3575(2) 0.31802(9) 0.0421(7) Uani 1 1 d . . . . .
H11 H 0.579424 0.343025 0.287274 0.051 Uiso 1 1 calc R U . . .
C2 C 1.0238(4) 0.27821(18) 0.49238(10) 0.0390(6) Uani 1 1 d . . . . .
H2A H 1.029475 0.218228 0.490568 0.047 Uiso 1 1 calc R U . . .
C12 C 0.3392(4) 0.3425(2) 0.32795(10) 0.0400(7) Uani 1 1 d . . . . .
C10 C 0.6607(4) 0.3943(2) 0.35347(9) 0.0407(7) Uani 1 1 d . . . . .
H10 H 0.793966 0.406207 0.346174 0.049 Uiso 1 1 calc R U . . .
C17 C 0.6309(4) 0.6149(2) 0.36005(10) 0.0439(7) Uani 1 1 d . . . . .
H17 H 0.759897 0.601379 0.350136 0.053 Uiso 1 1 calc R U . . .
C22 C 0.1663(4) 0.7168(3) 0.30667(12) 0.0556(9) Uani 1 1 d . . . . .
C15 C 0.1991(4) 0.3071(2) 0.28965(11) 0.0491(8) Uani 1 1 d . . . . .
C14 C 0.4011(4) 0.3980(2) 0.40844(10) 0.0479(8) Uani 1 1 d . . . . .
H14 H 0.354519 0.411324 0.439388 0.057 Uiso 1 1 calc R U . . .
C18 C 0.4982(4) 0.6574(2) 0.32814(11) 0.0528(9) Uani 1 1 d . . . . .
H18 H 0.538247 0.674316 0.297153 0.063 Uiso 1 1 calc R U . . .
C20 C 0.2539(4) 0.6528(3) 0.38750(11) 0.0535(9) Uani 1 1 d . . . . .
H20 H 0.123264 0.664248 0.397015 0.064 Uiso 1 1 calc R U . . .
C21 C 0.3890(4) 0.6142(3) 0.41952(10) 0.0545(9) Uani 1 1 d . . . . .
H21 H 0.352690 0.602345 0.451575 0.065 Uiso 1 1 calc R U . . .
C13 C 0.2726(4) 0.3631(3) 0.37291(11) 0.0540(9) Uani 1 1 d . . . . .
H13 H 0.137733 0.353399 0.379560 0.065 Uiso 1 1 calc R U . . .

loop_
_atom_site_aniso_label
_atom_site_aniso_U_11
_atom_site_aniso_U_22
_atom_site_aniso_U_33
_atom_site_aniso_U_23
_atom_site_aniso_U_13
_atom_site_aniso_U_12
O4 0.0302(10) 0.103(2) 0.0566(14) 0.0362(14) -0.0130(9) 0.0092(11)
O1 0.0383(11) 0.114(2) 0.0393(12) -0.0364(13) -0.0081(9) -0.0093(12)
O2 0.0336(11) 0.140(3) 0.0540(14) -0.0506(16) -0.0039(10) -0.0183(14)
C8 0.0207(10) 0.0351(13) 0.0194(9) -0.0019(9) -0.0036(8) 0.0012(9)
O3 0.0346(12) 0.167(3) 0.0708(17) 0.079(2) -0.0112(11) 0.0006(15)
C7 0.0246(10) 0.0353(13) 0.0205(10) 0.0021(9) -0.0050(8) 0.0001(9)
C4 0.0242(10) 0.0363(13) 0.0212(10) -0.0028(9) -0.0052(8) 0.0005(9)
C9 0.0270(11) 0.0401(14) 0.0239(11) -0.0026(10) -0.0098(9) -0.0013(10)
C16 0.0279(11) 0.0352(13) 0.0237(11) 0.0026(9) -0.0098(9) -0.0022(10)
C3 0.0330(12) 0.0355(14) 0.0307(12) -0.0037(10) -0.0092(10) -0.0025(11)
C5 0.0213(10) 0.0410(14) 0.0177(10) -0.0013(9) -0.0049(8) -0.0016(9)
C6 0.0219(10) 0.0399(14) 0.0193(10) 0.0013(9) -0.0062(8) -0.0003(9)
C1 0.0355(13) 0.0397(15) 0.0313(12) 0.0053(11) -0.0105(10) 0.0031(11)
C19 0.0267(12) 0.0629(19) 0.0374(14) 0.0192(13) -0.0135(10) -0.0019(12)
C11 0.0333(13) 0.068(2) 0.0243(11) -0.0130(12) -0.0067(10) -0.0038(13)
C2 0.0433(15) 0.0307(13) 0.0414(14) -0.0030(11) -0.0129(12) 0.0057(12)
C12 0.0299(12) 0.0583(18) 0.0306(13) -0.0138(12) -0.0095(10) -0.0023(12)
C10 0.0258(11) 0.069(2) 0.0265(12) -0.0111(12) -0.0033(9) -0.0059(12)
C17 0.0280(12) 0.070(2) 0.0335(13) 0.0172(13) -0.0011(10) 0.0086(13)
C22 0.0297(13) 0.093(3) 0.0430(16) 0.0327(17) -0.0104(12) -0.0031(15)
C15 0.0302(13) 0.077(2) 0.0393(15) -0.0241(15) -0.0094(11) -0.0021(14)
C14 0.0378(14) 0.077(2) 0.0289(13) -0.0170(14) 0.0006(11) -0.0147(15)
C18 0.0335(14) 0.087(3) 0.0378(15) 0.0302(16) -0.0028(12) 0.0049(15)
C20 0.0271(13) 0.093(3) 0.0404(15) 0.0206(16) -0.0031(11) 0.0150(15)
C21 0.0343(14) 0.103(3) 0.0260(12) 0.0211(15) -0.0008(11) 0.0159(16)
C13 0.0317(14) 0.091(3) 0.0386(15) -0.0185(16) -0.0034(12) -0.0157(15)

loop_
_atom_type_symbol
_atom_type_description
_atom_type_scat_dispersion_real
_atom_type_scat_dispersion_imag
_atom_type_scat_source
C C 0.0033 0.0016 'International Tables Vol C Tables 4.2.6.8 and 6.1.1.4'
H H 0.0000 0.0000 'International Tables Vol C Tables 4.2.6.8 and 6.1.1.4'
O O 0.0106 0.0060 'International Tables Vol C Tables 4.2.6.8 and 6.1.1.4'

loop_
_geom_angle_atom_site_label_1
_geom_angle_atom_site_label_2
_geom_angle_atom_site_label_3
_geom_angle
_geom_angle_site_symmetry_1
_geom_angle_site_symmetry_3
_geom_angle_publ_flag
C22 O4 H4 109.5 . . ?
C15 O2 H2 109.5 . . ?
C7 C8 C8 119.9(2) . 3_766 ?
C4 C8 C8 120.4(2) . 3_766 ?
C4 C8 C7 119.7(2) . . ?
C8 C7 C6 119.3(2) . 3_766 ?
C1 C7 C8 118.9(2) . . ?
C1 C7 C6 121.7(2) . 3_766 ?
C8 C4 C5 118.8(2) . . ?
C3 C4 C8 119.3(2) . . ?
C3 C4 C5 122.0(2) . . ?
C10 C9 C5 120.6(2) . . ?
C10 C9 C14 118.8(2) . . ?
C14 C9 C5 120.4(2) . . ?
C17 C16 C6 119.4(2) . . ?
C17 C16 C21 118.2(2) . . ?
C21 C16 C6 122.4(2) . . ?
C4 C3 H3 119.6 . . ?
C2 C3 C4 120.8(2) . . ?
C2 C3 H3 119.6 . . ?
C4 C5 C9 120.2(2) . . ?
C6 C5 C4 120.9(2) . . ?
C6 C5 C9 118.9(2) . . ?
C7 C6 C16 119.7(2) 3_766 . ?
C5 C6 C7 120.7(2) . 3_766 ?
C5 C6 C16 119.5(2) . . ?
C7 C1 H1 119.5 . . ?
C2 C1 C7 121.0(2) . . ?
C2 C1 H1 119.5 . . ?
C18 C19 C22 118.9(3) . . ?
C20 C19 C22 121.7(3) . . ?
C20 C19 C18 119.4(2) . . ?
C12 C11 H11 120.3 . . ?
C12 C11 C10 119.5(2) . . ?
C10 C11 H11 120.3 . . ?
C3 C2 H2A 119.9 . . ?
C1 C2 C3 120.3(3) . . ?
C1 C2 H2A 119.9 . . ?
C11 C12 C15 119.9(2) . . ?
C11 C12 C13 119.9(2) . . ?
C13 C12 C15 120.2(3) . . ?
C9 C10 C11 121.2(2) . . ?
C9 C10 H10 119.4 . . ?
C11 C10 H10 119.4 . . ?
C16 C17 H17 119.5 . . ?
C16 C17 C18 121.0(3) . . ?
C18 C17 H17 119.5 . . ?
O4 C22 C19 117.1(3) . . ?
O3 C22 O4 122.5(3) . . ?
O3 C22 C19 120.4(3) . . ?
O1 C15 O2 122.9(3) . . ?
O1 C15 C12 120.7(3) . . ?
O2 C15 C12 116.3(3) . . ?
C9 C14 H14 120.0 . . ?
C9 C14 C13 120.0(3) . . ?
C13 C14 H14 120.0 . . ?
C19 C18 C17 119.8(3) . . ?
C19 C18 H18 120.1 . . ?
C17 C18 H18 120.1 . . ?
C19 C20 H20 119.8 . . ?
C19 C20 C21 120.3(3) . . ?
C21 C20 H20 119.8 . . ?
C16 C21 H21 119.4 . . ?
C20 C21 C16 121.2(3) . . ?
C20 C21 H21 119.4 . . ?
C12 C13 C14 120.6(3) . . ?
C12 C13 H13 119.7 . . ?
C14 C13 H13 119.7 . . ?

loop_
_geom_bond_atom_site_label_1
_geom_bond_atom_site_label_2
_geom_bond_distance
_geom_bond_site_symmetry_2
_geom_bond_publ_flag
O4 H4 0.8400 . ?
O4 C22 1.274(4) . ?
O1 C15 1.230(4) . ?
O2 H2 0.8400 . ?
O2 C15 1.263(4) . ?
C8 C8 1.431(5) 3_766 ?
C8 C7 1.425(3) . ?
C8 C4 1.423(3) . ?
O3 C22 1.231(4) . ?
C7 C6 1.441(3) 3_766 ?
C7 C1 1.394(4) . ?
C4 C3 1.392(4) . ?
C4 C5 1.450(3) . ?
C9 C5 1.490(3) . ?
C9 C10 1.377(4) . ?
C9 C14 1.387(4) . ?
C16 C6 1.489(3) . ?
C16 C17 1.377(4) . ?
C16 C21 1.392(4) . ?
C3 H3 0.9500 . ?
C3 C2 1.390(4) . ?
C5 C6 1.381(4) . ?
C1 H1 0.9500 . ?
C1 C2 1.390(4) . ?
C19 C22 1.479(4) . ?
C19 C18 1.388(4) . ?
C19 C20 1.376(4) . ?
C11 H11 0.9500 . ?
C11 C12 1.367(4) . ?
C11 C10 1.398(3) . ?
C2 H2A 0.9500 . ?
C12 C15 1.490(3) . ?
C12 C13 1.382(4) . ?
C10 H10 0.9500 . ?
C17 H17 0.9500 . ?
C17 C18 1.395(4) . ?
C14 H14 0.9500 . ?
C14 C13 1.389(4) . ?
C18 H18 0.9500 . ?
C20 H20 0.9500 . ?
C20 C21 1.378(4) . ?
C21 H21 0.9500 . ?
C13 H13 0.9500 . ?

loop_
_geom_torsion_atom_site_label_1
_geom_torsion_atom_site_label_2
_geom_torsion_atom_site_label_3
_geom_torsion_atom_site_label_4
_geom_torsion
_geom_torsion_site_symmetry_1
_geom_torsion_site_symmetry_2
_geom_torsion_site_symmetry_3
_geom_torsion_site_symmetry_4
_geom_torsion_publ_flag
C8 C8 C7 C6 -0.6(4) 3_766 . . 3_766 ?
C8 C8 C7 C1 179.1(3) 3_766 . . . ?
C8 C8 C4 C3 -178.8(3) 3_766 . . . ?
C8 C8 C4 C5 0.5(4) 3_766 . . . ?
C8 C7 C1 C2 -0.3(4) . . . . ?
C8 C4 C3 C2 -0.2(4) . . . . ?
C8 C4 C5 C9 177.9(2) . . . . ?
C8 C4 C5 C6 -0.1(3) . . . . ?
C7 C8 C4 C3 0.4(3) . . . . ?
C7 C8 C4 C5 179.7(2) . . . . ?
C7 C1 C2 C3 0.5(4) . . . . ?
C4 C8 C7 C6 -179.9(2) . . . 3_766 ?
C4 C8 C7 C1 -0.2(3) . . . . ?
C4 C3 C2 C1 -0.3(4) . . . . ?
C4 C5 C6 C7 -0.1(3) . . . 3_766 ?
C4 C5 C6 C16 177.9(2) . . . . ?
C9 C5 C6 C7 -178.0(2) . . . 3_766 ?
C9 C5 C6 C16 0.0(3) . . . . ?
C9 C14 C13 C12 0.9(6) . . . . ?
C16 C17 C18 C19 -2.1(6) . . . . ?
C3 C4 C5 C9 -2.9(4) . . . . ?
C3 C4 C5 C6 179.2(2) . . . . ?
C5 C4 C3 C2 -179.4(2) . . . . ?
C5 C9 C10 C11 -175.9(3) . . . . ?
C5 C9 C14 C13 174.5(3) . . . . ?
C6 C7 C1 C2 179.4(3) 3_766 . . . ?
C6 C16 C17 C18 178.4(3) . . . . ?
C6 C16 C21 C20 -175.5(3) . . . . ?
C19 C20 C21 C16 -3.7(6) . . . . ?
C11 C12 C15 O1 0.9(5) . . . . ?
C11 C12 C15 O2 -175.1(3) . . . . ?
C11 C12 C13 C14 -0.9(6) . . . . ?
C12 C11 C10 C9 1.9(5) . . . . ?
C10 C9 C5 C4 -84.0(3) . . . . ?
C10 C9 C5 C6 94.0(3) . . . . ?
C10 C9 C14 C13 0.5(5) . . . . ?
C10 C11 C12 C15 177.1(3) . . . . ?
C10 C11 C12 C13 -0.5(5) . . . . ?
C17 C16 C6 C7 92.5(3) . . . 3_766 ?
C17 C16 C6 C5 -85.5(3) . . . . ?
C17 C16 C21 C20 4.0(5) . . . . ?
C22 C19 C18 C17 -177.5(3) . . . . ?
C22 C19 C20 C21 -179.7(4) . . . . ?
C15 C12 C13 C14 -178.5(3) . . . . ?
C14 C9 C5 C4 102.2(3) . . . . ?
C14 C9 C5 C6 -79.9(3) . . . . ?
C14 C9 C10 C11 -1.9(5) . . . . ?
C18 C19 C22 O4 173.5(4) . . . . ?
C18 C19 C22 O3 -7.7(6) . . . . ?
C18 C19 C20 C21 0.4(6) . . . . ?
C20 C19 C22 O4 -6.4(6) . . . . ?
C20 C19 C22 O3 172.4(4) . . . . ?
C20 C19 C18 C17 2.5(6) . . . . ?
C21 C16 C6 C7 -88.0(3) . . . 3_766 ?
C21 C16 C6 C5 94.0(3) . . . . ?
C21 C16 C17 C18 -1.1(5) . . . . ?
C13 C12 C15 O1 178.5(4) . . . . ?
C13 C12 C15 O2 2.5(5) . . . . ?

loop_
_platon_squeeze_void_nr
_platon_squeeze_void_average_x
_platon_squeeze_void_average_y
_platon_squeeze_void_average_z
_platon_squeeze_void_volume
_platon_squeeze_void_count_electrons
_platon_squeeze_void_content
1 -0.049 0.500 0.000 778 156 ' '
2 -0.022 0.000 0.500 778 155 ' '
